data_7157455
loop_
_publ_author_name
'Wu, Xinjie'
'Jia, Ming'
'Huang, Mengmeng'
'Kim, Jung Keun'
'Zhao, Zheng'
'Liu, Junkai'
'Xi, Jinhu'
'Li, Yabo'
'Wu, Yangjie'

_publ_section_title
;
 A visible-light-induced &quot;on-off&quot; one-pot synthesis of
 3-arylacetylene coumarins with AIE properties.
;
_journal_issue 17
_journal_name_full 'Organic &amp; biomolecular chemistry'
_journal_page_first 3346
_journal_page_last 3353
_journal_paper_doi 10.1039/d0ob00479k
_journal_volume 18
_journal_year 2020
_chemical_formula_moiety 'C23 H14 O2'
_chemical_formula_sum 'C23 H14 O2'
_chemical_formula_weight 322.34
_space_group_crystal_system triclinic
_space_group_IT_number 2
_space_group_name_Hall '-P 1'
_space_group_name_H-M_alt 'P -1'
_atom_sites_solution_hydrogens geom
_atom_sites_solution_primary direct
_audit_creation_date 2019-11-08
_audit_creation_method
;
Olex2 1.2
(compiled 2018.05.29 svn.r3508 for OlexSys, GUI svn.r5506)
;
_audit_update_record
;
2019-11-20 deposited with the CCDC.	2020-04-06 downloaded from the CCDC.
;
_cell_angle_alpha 87.690(5)
_cell_angle_beta 77.763(5)
_cell_angle_gamma 71.943(6)
_cell_formula_units_Z 4
_cell_length_a 10.9195(8)
_cell_length_b 11.7513(7)
_cell_length_c 14.2060(6)
_cell_measurement_reflns_used 3391
_cell_measurement_temperature 293(2)
_cell_measurement_theta_max 70.5420
_cell_measurement_theta_min 3.9470
_cell_volume 1693.10(19)
_computing_cell_refinement 'CrysAlisPro 1.171.40.53 (Rigaku OD, 2019)'
_computing_data_collection 'CrysAlisPro 1.171.40.53 (Rigaku OD, 2019)'
_computing_data_reduction 'CrysAlisPro 1.171.40.53 (Rigaku OD, 2019)'
_computing_molecular_graphics 'Olex2 (Dolomanov et al., 2009)'
_computing_publication_material 'Olex2 (Dolomanov et al., 2009)'
_computing_structure_refinement 'ShelXL (Sheldrick, 2015)'
_computing_structure_solution 'ShelXS (Sheldrick, 2008)'
_diffrn_ambient_temperature 293(2)
_diffrn_detector 'CCD plate'
_diffrn_detector_area_resol_mean 16.2312
_diffrn_detector_type Eos
_diffrn_measured_fraction_theta_full 0.988
_diffrn_measured_fraction_theta_max 0.988
_diffrn_measurement_details
;
List of Runs (angles in degrees, time in seconds):

  # Type    Start    End  Width  t~exp~   \w     \q     \k     \f   Frames
#--------------------------------------------------------------------------
  1  \w   -102.00 -15.00   1.00    1.00    --  -33.50 -57.00  30.00   87
  2  \w   -105.00  38.00   1.00    1.00    --  -33.50   0.00  90.00  143
  3  \w   -108.00 -32.00   1.00    1.00    --  -33.50 178.00 -90.00   76
  4  \w    -52.00 -18.00   1.00    1.00    --  -33.50   0.00  90.00   34
  5  \w     35.00  72.00   1.00    1.00    --   36.47 -99.00 -60.00   37
  6  \w     11.00  72.00   1.00    1.00    --   36.47 -99.00  90.00   61
  7  \w     -4.00  73.00   1.00    1.00    --   36.47 -99.00-150.00   77
  8  \w     26.00  62.00   1.00    1.00    --   36.47 -77.00  90.00   36
  9  \w     71.00  96.00   1.00    1.00    --   36.47 178.00   0.00   25
 10  \w    -27.00  19.00   1.00    1.00    --   36.47 -77.00  90.00   46
 11  \w    -31.00  46.00   1.00    1.00    --   36.47 -37.00 120.00   77
 12  \w     64.00 108.00   1.00    1.00    --   36.47 178.00  90.00   44
 13  \w     86.00 136.00   1.00    7.00    --  108.00  30.00   0.00   50
 14  \w     39.00 132.00   1.00    7.00    --  108.00 -77.00  60.00   93
 15  \w     38.00 125.00   1.00    7.00    --  108.00 -30.00   0.00   87
 16  \w    100.00 178.00   1.00    7.00    --  108.00  30.00  90.00   78
 17  \w     39.00 127.00   1.00    7.00    --  108.00 -45.00 -90.00   88
 18  \w     37.00  85.00   1.00    7.00    --  108.00 -30.00 120.00   48
 19  \w     54.00 100.00   1.00    7.00    --  108.00 -94.00 -30.00   46
 20  \w     38.00 116.00   1.00    7.00    --  108.00 -45.00-180.00   78
 21  \w     94.00 120.00   1.00    7.00    --  108.00  45.00 -90.00   26
 22  \w     60.00  93.00   1.00    7.00    --  108.00 -94.00 -90.00   33
 23  \w     84.00 111.00   1.00    7.00    --  108.00-111.00-180.00   27
 24  \w    114.00 177.00   1.00    7.00    --  108.00  15.00-150.00   63
 25  \w     40.00  66.00   1.00    7.00    --  108.00-111.00-180.00   26
 26  \w     58.00 110.00   1.00    7.00    --  108.00 -94.00  30.00   52
 27  \w     64.00  95.00   1.00    7.00    --  108.00  15.00-150.00   31
 28  \w     37.00 112.00   1.00    7.00    --  108.00-111.00-120.00   75
;
_diffrn_measurement_device 'four-circle diffractometer'
_diffrn_measurement_device_type 'Xcalibur, Eos, Gemini'
_diffrn_measurement_method '\w scans'
_diffrn_orient_matrix_type 'CrysAlisPro convention (1999,Acta A55,543-557)'
_diffrn_orient_matrix_UB_11 0.0784980000
_diffrn_orient_matrix_UB_12 -0.1280965000
_diffrn_orient_matrix_UB_13 0.0219370000
_diffrn_orient_matrix_UB_21 0.1280679000
_diffrn_orient_matrix_UB_22 0.0344724000
_diffrn_orient_matrix_UB_23 -0.0230228000
_diffrn_orient_matrix_UB_31 -0.0217286000
_diffrn_orient_matrix_UB_32 0.0378166000
_diffrn_orient_matrix_UB_33 0.1063547000
_diffrn_radiation_monochromator graphite
_diffrn_radiation_probe x-ray
_diffrn_radiation_type CuK\a
_diffrn_radiation_wavelength 1.54184
_diffrn_reflns_av_R_equivalents 0.0230
_diffrn_reflns_av_unetI/netI 0.0328
_diffrn_reflns_Laue_measured_fraction_full 0.988
_diffrn_reflns_Laue_measured_fraction_max 0.988
_diffrn_reflns_limit_h_max 13
_diffrn_reflns_limit_h_min -13
_diffrn_reflns_limit_k_max 13
_diffrn_reflns_limit_k_min -14
_diffrn_reflns_limit_l_max 16
_diffrn_reflns_limit_l_min -12
_diffrn_reflns_number 11792
_diffrn_reflns_point_group_measured_fraction_full 0.988
_diffrn_reflns_point_group_measured_fraction_max 0.988
_diffrn_reflns_theta_full 67.079
_diffrn_reflns_theta_max 67.079
_diffrn_reflns_theta_min 3.958
_diffrn_source 'fine-focus sealed X-ray tube'
_diffrn_source_type 'Enhance (Cu) X-ray Source'
_exptl_absorpt_coefficient_mu 0.634
_exptl_absorpt_correction_T_max 1.00000
_exptl_absorpt_correction_T_min 0.86954
_exptl_absorpt_correction_type multi-scan
_exptl_absorpt_process_details
;
CrysAlisPro 1.171.40.53 (Rigaku Oxford Diffraction, 2019)
Empirical absorption correction using spherical harmonics,
 implemented in SCALE3 ABSPACK scaling algorithm.
;
_exptl_crystal_colour yellow
_exptl_crystal_colour_primary yellow
_exptl_crystal_density_diffrn 1.265
_exptl_crystal_description block
_exptl_crystal_F_000 672
_exptl_crystal_size_max 0.16
_exptl_crystal_size_mid 0.12
_exptl_crystal_size_min 0.1
_refine_diff_density_max 0.204
_refine_diff_density_min -0.164
_refine_diff_density_rms 0.032
_refine_ls_extinction_coef 0.0019(3)
_refine_ls_extinction_expression Fc^*^=kFc[1+0.001xFc^2^\l^3^/sin(2\q)]^-1/4^
_refine_ls_extinction_method 'SHELXL-2014/7 (Sheldrick 2014'
_refine_ls_goodness_of_fit_ref 1.018
_refine_ls_hydrogen_treatment constr
_refine_ls_matrix_type full
_refine_ls_number_parameters 452
_refine_ls_number_reflns 5950
_refine_ls_number_restraints 0
_refine_ls_restrained_S_all 1.018
_refine_ls_R_factor_all 0.0637
_refine_ls_R_factor_gt 0.0473
_refine_ls_shift/su_max 0.000
_refine_ls_shift/su_mean 0.000
_refine_ls_structure_factor_coef Fsqd
_refine_ls_weighting_details 'w=1/[\s^2^(Fo^2^)+(0.0717P)^2^+0.1125P] where P=(Fo^2^+2Fc^2^)/3'
_refine_ls_weighting_scheme calc
_refine_ls_wR_factor_gt 0.1252
_refine_ls_wR_factor_ref 0.1428
_reflns_Friedel_coverage 0.000
_reflns_number_gt 4481
_reflns_number_total 5950
_reflns_threshold_expression 'I > 2\s(I)'
_cod_data_source_file d0ob00479k2.cif
_cod_data_source_block 201911284
_cod_depositor_comments 'Adding full bibliography for 7157451--7157455.cif.'
_cod_original_cell_volume 1693.11(19)
_cod_database_code 7157455
_shelx_shelxl_version_number 2014/7
_chemical_oxdiff_formula C40H40O2N4
_shelx_space_group_comment
;
The symmetry employed for this shelxl refinement is uniquely defined
by the following loop, which should always be used as a source of
symmetry information in preference to the above space-group names.
They are only intended as comments.
;
_shelx_estimated_absorpt_t_max 0.939
_shelx_estimated_absorpt_t_min 0.905
_reflns_odcompleteness_completeness 98.80
_reflns_odcompleteness_iscentric 1
_reflns_odcompleteness_theta 66.97
_olex2_refinement_description
;
1. Fixed Uiso
 At 1.2 times of:
  All C(H) groups
2.a Aromatic/amide H refined with riding coordinates:
 C6(H6), C7(H7), C8(H8), C9(H9), C11(H11), C12(H12), C13(H13), C14(H14),
 C15(H15), C19(H19), C20(H20), C21(H21), C22(H22), C23(H23), C6'(H6'), C7'(H7'),
  C8'(H8'), C9'(H9'), C11'(H11'), C12'(H12'), C13'(H13'), C14'(H14'),
 C15'(H15'), C19'(H19'), C20'(H20'), C21'(H21'), C22'(H22'), C23'(H23')
;
_olex2_submission_special_instructions 'No special instructions were received'
_oxdiff_exptl_absorpt_empirical_details
;
Empirical correction (ABSPACK) includes:
- Absorption correction using spherical harmonics
- Frame scaling
;
_oxdiff_exptl_absorpt_empirical_full_max 1.448
_oxdiff_exptl_absorpt_empirical_full_min 0.872

loop_
_space_group_symop_operation_xyz
'x, y, z'
'-x, -y, -z'

loop_
_atom_site_label
_atom_site_type_symbol
_atom_site_fract_x
_atom_site_fract_y
_atom_site_fract_z
_atom_site_U_iso_or_equiv
_atom_site_adp_type
_atom_site_occupancy
_atom_site_site_symmetry_order
_atom_site_calc_flag
_atom_site_refinement_flags_posn
_atom_site_refinement_flags_adp
_atom_site_refinement_flags_occupancy
_atom_site_disorder_assembly
_atom_site_disorder_group
C1 C 1.2451(2) 0.51139(17) 0.59582(13) 0.0609(4) Uani 1 1 d . . . . .
C2 C 1.10386(18) 0.57686(15) 0.61347(12) 0.0535(4) Uani 1 1 d . . . . .
C3 C 1.05842(17) 0.69843(15) 0.61438(11) 0.0513(4) Uani 1 1 d . . . . .
C4 C 1.15237(18) 0.76498(16) 0.59537(12) 0.0544(4) Uani 1 1 d . . . . .
C5 C 1.28593(19) 0.70097(18) 0.58085(13) 0.0597(4) Uani 1 1 d . . . . .
C6 C 1.3821(2) 0.7575(2) 0.56080(17) 0.0770(6) Uani 1 1 d . . . . .
H6 H 1.4708 0.7132 0.5516 0.092 Uiso 1 1 calc R . . . .
C7 C 1.3449(2) 0.8797(2) 0.55475(19) 0.0846(7) Uani 1 1 d . . . . .
H7 H 1.4088 0.9185 0.5419 0.101 Uiso 1 1 calc R . . . .
C8 C 1.2137(3) 0.9458(2) 0.56745(19) 0.0814(6) Uani 1 1 d . . . . .
H8 H 1.1898 1.0286 0.5626 0.098 Uiso 1 1 calc R . . . .
C9 C 1.1177(2) 0.88977(18) 0.58733(15) 0.0669(5) Uani 1 1 d . . . . .
H9 H 1.0294 0.9350 0.5954 0.080 Uiso 1 1 calc R . . . .
C10 C 0.91422(17) 0.76310(15) 0.63399(13) 0.0533(4) Uani 1 1 d . . . . .
C11 C 0.8546(2) 0.84013(17) 0.71341(15) 0.0648(5) Uani 1 1 d . . . . .
H11 H 0.9052 0.8538 0.7542 0.078 Uiso 1 1 calc R . . . .
C12 C 0.7199(2) 0.8968(2) 0.73223(18) 0.0777(6) Uani 1 1 d . . . . .
H12 H 0.6801 0.9472 0.7863 0.093 Uiso 1 1 calc R . . . .
C13 C 0.6447(2) 0.8788(2) 0.6711(2) 0.0828(7) Uani 1 1 d . . . . .
H13 H 0.5544 0.9173 0.6835 0.099 Uiso 1 1 calc R . . . .
C14 C 0.7041(2) 0.8033(2) 0.59147(19) 0.0758(6) Uani 1 1 d . . . . .
H14 H 0.6537 0.7917 0.5497 0.091 Uiso 1 1 calc R . . . .
C15 C 0.83757(19) 0.74493(17) 0.57328(15) 0.0621(4) Uani 1 1 d . . . . .
H15 H 0.8765 0.6931 0.5200 0.075 Uiso 1 1 calc R . . . .
C16 C 1.01892(19) 0.50393(15) 0.63004(13) 0.0568(4) Uani 1 1 d . . . . .
C17 C 0.9465(2) 0.44334(16) 0.64197(13) 0.0577(4) Uani 1 1 d . . . . .
C18 C 0.85837(19) 0.37383(16) 0.65100(12) 0.0558(4) Uani 1 1 d . . . . .
C19 C 0.7270(2) 0.42782(19) 0.64634(15) 0.0684(5) Uani 1 1 d . . . . .
H19 H 0.6954 0.5100 0.6387 0.082 Uiso 1 1 calc R . . . .
C20 C 0.6432(2) 0.3587(3) 0.65305(17) 0.0826(6) Uani 1 1 d . . . . .
H20 H 0.5558 0.3948 0.6490 0.099 Uiso 1 1 calc R . . . .
C21 C 0.6880(3) 0.2377(2) 0.66555(16) 0.0802(6) Uani 1 1 d . . . . .
H21 H 0.6310 0.1921 0.6706 0.096 Uiso 1 1 calc R . . . .
C22 C 0.8170(3) 0.18411(19) 0.67061(15) 0.0743(6) Uani 1 1 d . . . . .
H22 H 0.8473 0.1020 0.6792 0.089 Uiso 1 1 calc R . . . .
C23 C 0.9027(2) 0.25112(17) 0.66307(13) 0.0628(5) Uani 1 1 d . . . . .
H23 H 0.9902 0.2138 0.6661 0.075 Uiso 1 1 calc R . . . .
O1 O 1.29296(16) 0.40455(13) 0.59211(13) 0.0816(4) Uani 1 1 d . . . . .
O2 O 1.32945(13) 0.57845(12) 0.58248(10) 0.0661(3) Uani 1 1 d . . . . .
C1' C 1.2036(2) 0.84375(18) 0.09788(13) 0.0621(5) Uani 1 1 d . . . . .
C2' C 1.06218(18) 0.86155(16) 0.10946(12) 0.0550(4) Uani 1 1 d . . . . .
C3' C 1.01431(18) 0.76734(16) 0.10855(12) 0.0532(4) Uani 1 1 d . . . . .
C4' C 1.10570(18) 0.64749(16) 0.09678(12) 0.0562(4) Uani 1 1 d . . . . .
C5' C 1.2392(2) 0.63237(18) 0.08784(13) 0.0616(5) Uani 1 1 d . . . . .
C6' C 1.3326(2) 0.5210(2) 0.07745(16) 0.0789(6) Uani 1 1 d . . . . .
H6' H 1.4209 0.5136 0.0732 0.095 Uiso 1 1 calc R . . . .
C7' C 1.2937(3) 0.4208(2) 0.0734(2) 0.0909(8) Uani 1 1 d . . . . .
H7' H 1.3560 0.3453 0.0665 0.109 Uiso 1 1 calc R . . . .
C8' C 1.1630(3) 0.4323(2) 0.0794(2) 0.0886(7) Uani 1 1 d . . . . .
H8' H 1.1373 0.3645 0.0755 0.106 Uiso 1 1 calc R . . . .
C9' C 1.0705(2) 0.54366(19) 0.09126(16) 0.0714(5) Uani 1 1 d . . . . .
H9' H 0.9823 0.5501 0.0957 0.086 Uiso 1 1 calc R . . . .
C10' C 0.87044(18) 0.78741(15) 0.11979(13) 0.0557(4) Uani 1 1 d . . . . .
C11' C 0.8016(2) 0.74067(18) 0.19698(16) 0.0689(5) Uani 1 1 d . . . . .
H11' H 0.8455 0.6959 0.2422 0.083 Uiso 1 1 calc R . . . .
C12' C 0.6677(2) 0.7606(2) 0.20678(19) 0.0829(7) Uani 1 1 d . . . . .
H12' H 0.6219 0.7297 0.2590 0.099 Uiso 1 1 calc R . . . .
C13' C 0.6017(2) 0.8257(2) 0.1400(2) 0.0849(7) Uani 1 1 d . . . . .
H13' H 0.5120 0.8379 0.1465 0.102 Uiso 1 1 calc R . . . .
C14' C 0.6699(2) 0.8728(2) 0.06319(18) 0.0759(6) Uani 1 1 d . . . . .
H14' H 0.6256 0.9168 0.0179 0.091 Uiso 1 1 calc R . . . .
C15' C 0.8036(2) 0.85497(17) 0.05307(15) 0.0643(5) Uani 1 1 d . . . . .
H15' H 0.8484 0.8881 0.0018 0.077 Uiso 1 1 calc R . . . .
C16' C 0.97882(19) 0.98211(17) 0.12541(13) 0.0589(4) Uani 1 1 d . . . . .
C17' C 0.9045(2) 1.08179(18) 0.14004(13) 0.0617(4) Uani 1 1 d . . . . .
C18' C 0.8097(2) 1.19858(17) 0.15593(13) 0.0613(4) Uani 1 1 d . . . . .
C19' C 0.6766(2) 1.2113(2) 0.17616(18) 0.0813(6) Uani 1 1 d . . . . .
H19' H 0.6486 1.1438 0.1793 0.098 Uiso 1 1 calc R . . . .
C20' C 0.5847(3) 1.3240(3) 0.1918(2) 0.1002(9) Uani 1 1 d . . . . .
H20' H 0.4952 1.3319 0.2062 0.120 Uiso 1 1 calc R . . . .
C21' C 0.6249(3) 1.4240(3) 0.18605(19) 0.0964(9) Uani 1 1 d . . . . .
H21' H 0.5629 1.4997 0.1956 0.116 Uiso 1 1 calc R . . . .
C22' C 0.7559(3) 1.4123(2) 0.16631(17) 0.0852(7) Uani 1 1 d . . . . .
H22' H 0.7830 1.4802 0.1631 0.102 Uiso 1 1 calc R . . . .
C23' C 0.8486(2) 1.30063(18) 0.15096(15) 0.0711(5) Uani 1 1 d . . . . .
H23' H 0.9377 1.2938 0.1372 0.085 Uiso 1 1 calc R . . . .
O1' O 1.25292(17) 0.92240(15) 0.09721(13) 0.0825(4) Uani 1 1 d . . . . .
O2' O 1.28550(13) 0.72887(13) 0.08794(10) 0.0680(4) Uani 1 1 d . . . . .

loop_
_atom_site_aniso_label
_atom_site_aniso_U_11
_atom_site_aniso_U_22
_atom_site_aniso_U_33
_atom_site_aniso_U_23
_atom_site_aniso_U_13
_atom_site_aniso_U_12
C1 0.0595(11) 0.0602(11) 0.0582(10) 0.0060(8) -0.0128(8) -0.0120(8)
C2 0.0560(10) 0.0546(9) 0.0495(8) 0.0007(7) -0.0124(7) -0.0154(8)
C3 0.0530(9) 0.0546(9) 0.0471(8) 0.0001(7) -0.0123(7) -0.0162(7)
C4 0.0536(9) 0.0586(10) 0.0533(9) 0.0010(7) -0.0128(7) -0.0195(8)
C5 0.0557(10) 0.0678(11) 0.0590(10) 0.0047(8) -0.0184(8) -0.0202(8)
C6 0.0542(11) 0.0911(16) 0.0924(15) 0.0081(12) -0.0210(11) -0.0287(10)
C7 0.0735(14) 0.0904(16) 0.1048(17) 0.0086(13) -0.0202(13) -0.0464(13)
C8 0.0835(15) 0.0661(12) 0.1027(17) 0.0032(11) -0.0152(13) -0.0376(11)
C9 0.0608(11) 0.0603(11) 0.0795(12) 0.0014(9) -0.0115(9) -0.0206(9)
C10 0.0502(9) 0.0480(8) 0.0625(10) 0.0014(7) -0.0100(7) -0.0173(7)
C11 0.0619(11) 0.0607(11) 0.0716(11) -0.0068(9) -0.0111(9) -0.0197(9)
C12 0.0634(12) 0.0696(12) 0.0898(14) -0.0154(11) 0.0028(11) -0.0165(10)
C13 0.0448(10) 0.0756(13) 0.1209(19) -0.0064(13) -0.0058(11) -0.0151(9)
C14 0.0565(11) 0.0748(13) 0.1025(16) -0.0018(11) -0.0247(11) -0.0235(10)
C15 0.0574(10) 0.0592(10) 0.0723(11) -0.0029(8) -0.0161(9) -0.0193(8)
C16 0.0625(10) 0.0503(9) 0.0546(9) 0.0011(7) -0.0105(8) -0.0143(8)
C17 0.0641(11) 0.0522(9) 0.0542(9) 0.0009(7) -0.0102(8) -0.0158(8)
C18 0.0618(10) 0.0575(10) 0.0457(8) -0.0013(7) -0.0066(7) -0.0178(8)
C19 0.0651(12) 0.0665(11) 0.0660(11) -0.0009(9) -0.0083(9) -0.0129(9)
C20 0.0568(12) 0.1108(19) 0.0784(14) -0.0066(13) -0.0073(10) -0.0269(12)
C21 0.0839(16) 0.0955(17) 0.0693(12) -0.0057(11) 0.0015(11) -0.0500(13)
C22 0.0971(17) 0.0630(11) 0.0646(11) 0.0006(9) -0.0027(11) -0.0366(11)
C23 0.0687(12) 0.0594(10) 0.0574(10) 0.0030(8) -0.0093(9) -0.0184(9)
O1 0.0702(9) 0.0577(8) 0.1019(11) 0.0084(7) -0.0114(8) -0.0038(7)
O2 0.0517(7) 0.0677(8) 0.0763(8) 0.0080(6) -0.0170(6) -0.0130(6)
C1' 0.0612(11) 0.0749(12) 0.0546(9) 0.0094(8) -0.0164(8) -0.0254(10)
C2' 0.0558(10) 0.0615(10) 0.0480(8) 0.0049(7) -0.0136(7) -0.0170(8)
C3' 0.0521(9) 0.0590(10) 0.0474(8) 0.0043(7) -0.0125(7) -0.0147(7)
C4' 0.0549(10) 0.0611(10) 0.0498(8) 0.0018(7) -0.0135(7) -0.0124(8)
C5' 0.0570(10) 0.0708(11) 0.0523(9) -0.0003(8) -0.0138(8) -0.0115(9)
C6' 0.0576(12) 0.0870(15) 0.0791(13) -0.0057(11) -0.0181(10) 0.0001(11)
C7' 0.0828(16) 0.0685(14) 0.1041(18) -0.0111(12) -0.0279(14) 0.0086(12)
C8' 0.0914(17) 0.0577(12) 0.1115(19) -0.0059(12) -0.0288(15) -0.0099(11)
C9' 0.0677(12) 0.0635(11) 0.0810(13) -0.0016(9) -0.0199(10) -0.0144(9)
C10' 0.0506(9) 0.0506(9) 0.0638(10) 0.0022(7) -0.0128(8) -0.0120(7)
C11' 0.0610(11) 0.0650(11) 0.0760(12) 0.0138(9) -0.0116(10) -0.0158(9)
C12' 0.0565(12) 0.0805(14) 0.1034(17) 0.0185(12) -0.0024(11) -0.0209(10)
C13' 0.0500(11) 0.0788(14) 0.122(2) 0.0053(13) -0.0164(12) -0.0159(10)
C14' 0.0603(12) 0.0701(12) 0.0954(15) 0.0080(11) -0.0287(11) -0.0098(10)
C15' 0.0585(11) 0.0614(10) 0.0726(11) 0.0088(9) -0.0178(9) -0.0159(8)
C16' 0.0623(11) 0.0609(11) 0.0561(9) 0.0043(8) -0.0139(8) -0.0222(9)
C17' 0.0662(11) 0.0630(11) 0.0573(10) 0.0038(8) -0.0132(8) -0.0222(9)
C18' 0.0649(11) 0.0645(11) 0.0518(9) 0.0009(8) -0.0145(8) -0.0146(9)
C19' 0.0710(14) 0.0882(16) 0.0840(14) 0.0019(12) -0.0191(11) -0.0218(12)
C20' 0.0638(14) 0.122(2) 0.0962(18) -0.0069(16) -0.0184(13) 0.0004(14)
C21' 0.099(2) 0.0838(17) 0.0829(15) -0.0113(13) -0.0248(14) 0.0116(15)
C22' 0.113(2) 0.0619(12) 0.0736(13) -0.0045(10) -0.0218(13) -0.0140(13)
C23' 0.0773(13) 0.0652(12) 0.0679(11) 0.0006(9) -0.0126(10) -0.0194(10)
O1' 0.0750(10) 0.0909(11) 0.0982(11) 0.0178(9) -0.0297(8) -0.0436(9)
O2' 0.0498(7) 0.0811(9) 0.0717(8) 0.0025(7) -0.0146(6) -0.0172(6)

loop_
_atom_type_symbol
_atom_type_description
_atom_type_scat_dispersion_real
_atom_type_scat_dispersion_imag
_atom_type_scat_source
C C 0.0181 0.0091 'International Tables Vol C Tables 4.2.6.8 and 6.1.1.4'
H H 0.0000 0.0000 'International Tables Vol C Tables 4.2.6.8 and 6.1.1.4'
O O 0.0492 0.0322 'International Tables Vol C Tables 4.2.6.8 and 6.1.1.4'

loop_
_geom_angle_atom_site_label_1
_geom_angle_atom_site_label_2
_geom_angle_atom_site_label_3
_geom_angle
_geom_angle_site_symmetry_1
_geom_angle_site_symmetry_3
_geom_angle_publ_flag
O1 C1 C2 125.8(2) . . ?
O1 C1 O2 117.33(19) . . ?
O2 C1 C2 116.86(16) . . ?
C3 C2 C1 121.82(17) . . ?
C3 C2 C16 122.95(17) . . ?
C16 C2 C1 115.23(16) . . ?
C2 C3 C4 119.00(16) . . ?
C2 C3 C10 120.86(16) . . ?
C4 C3 C10 120.14(15) . . ?
C5 C4 C3 118.12(17) . . ?
C5 C4 C9 117.70(18) . . ?
C9 C4 C3 124.14(17) . . ?
C6 C5 C4 121.78(19) . . ?
O2 C5 C4 121.86(17) . . ?
O2 C5 C6 116.33(18) . . ?
C5 C6 H6 120.5 . . ?
C7 C6 C5 119.1(2) . . ?
C7 C6 H6 120.5 . . ?
C6 C7 H7 119.7 . . ?
C6 C7 C8 120.7(2) . . ?
C8 C7 H7 119.7 . . ?
C7 C8 H8 119.8 . . ?
C9 C8 C7 120.4(2) . . ?
C9 C8 H8 119.8 . . ?
C4 C9 H9 119.8 . . ?
C8 C9 C4 120.4(2) . . ?
C8 C9 H9 119.8 . . ?
C11 C10 C3 120.91(17) . . ?
C15 C10 C3 119.95(16) . . ?
C15 C10 C11 119.14(18) . . ?
C10 C11 H11 119.9 . . ?
C12 C11 C10 120.2(2) . . ?
C12 C11 H11 119.9 . . ?
C11 C12 H12 119.9 . . ?
C13 C12 C11 120.2(2) . . ?
C13 C12 H12 119.9 . . ?
C12 C13 H13 120.2 . . ?
C12 C13 C14 119.6(2) . . ?
C14 C13 H13 120.2 . . ?
C13 C14 H14 119.8 . . ?
C15 C14 C13 120.5(2) . . ?
C15 C14 H14 119.8 . . ?
C10 C15 H15 119.8 . . ?
C14 C15 C10 120.31(19) . . ?
C14 C15 H15 119.8 . . ?
C17 C16 C2 178.5(2) . . ?
C16 C17 C18 176.68(19) . . ?
C19 C18 C17 120.50(17) . . ?
C23 C18 C17 120.58(18) . . ?
C23 C18 C19 118.92(19) . . ?
C18 C19 H19 120.1 . . ?
C20 C19 C18 119.8(2) . . ?
C20 C19 H19 120.1 . . ?
C19 C20 H20 119.7 . . ?
C21 C20 C19 120.6(2) . . ?
C21 C20 H20 119.7 . . ?
C20 C21 H21 120.1 . . ?
C22 C21 C20 119.9(2) . . ?
C22 C21 H21 120.1 . . ?
C21 C22 H22 119.7 . . ?
C21 C22 C23 120.5(2) . . ?
C23 C22 H22 119.7 . . ?
C18 C23 H23 119.9 . . ?
C22 C23 C18 120.3(2) . . ?
C22 C23 H23 119.9 . . ?
C1 O2 C5 122.24(15) . . ?
O1' C1' C2' 125.3(2) . . ?
O1' C1' O2' 117.49(19) . . ?
O2' C1' C2' 117.25(17) . . ?
C3' C2' C1' 121.59(17) . . ?
C3' C2' C16' 122.59(18) . . ?
C16' C2' C1' 115.77(17) . . ?
C2' C3' C4' 118.82(17) . . ?
C2' C3' C10' 120.74(16) . . ?
C4' C3' C10' 120.44(16) . . ?
C5' C4' C3' 118.71(18) . . ?
C5' C4' C9' 116.62(18) . . ?
C9' C4' C3' 124.66(19) . . ?
C6' C5' C4' 122.3(2) . . ?
O2' C5' C4' 121.48(17) . . ?
O2' C5' C6' 116.2(2) . . ?
C5' C6' H6' 120.4 . . ?
C7' C6' C5' 119.3(2) . . ?
C7' C6' H6' 120.4 . . ?
C6' C7' H7' 119.9 . . ?
C8' C7' C6' 120.1(2) . . ?
C8' C7' H7' 119.9 . . ?
C7' C8' H8' 120.0 . . ?
C9' C8' C7' 120.1(2) . . ?
C9' C8' H8' 120.0 . . ?
C4' C9' H9' 119.2 . . ?
C8' C9' C4' 121.5(2) . . ?
C8' C9' H9' 119.2 . . ?
C11' C10' C3' 120.69(17) . . ?
C11' C10' C15' 119.47(18) . . ?
C15' C10' C3' 119.83(17) . . ?
C10' C11' H11' 120.0 . . ?
C12' C11' C10' 120.1(2) . . ?
C12' C11' H11' 120.0 . . ?
C11' C12' H12' 119.7 . . ?
C13' C12' C11' 120.6(2) . . ?
C13' C12' H12' 119.7 . . ?
C12' C13' H13' 120.2 . . ?
C12' C13' C14' 119.5(2) . . ?
C14' C13' H13' 120.2 . . ?
C13' C14' H14' 119.7 . . ?
C13' C14' C15' 120.6(2) . . ?
C15' C14' H14' 119.7 . . ?
C10' C15' H15' 120.1 . . ?
C14' C15' C10' 119.8(2) . . ?
C14' C15' H15' 120.1 . . ?
C17' C16' C2' 177.4(2) . . ?
C16' C17' C18' 176.6(2) . . ?
C19' C18' C17' 120.1(2) . . ?
C19' C18' C23' 118.6(2) . . ?
C23' C18' C17' 121.3(2) . . ?
C18' C19' H19' 119.9 . . ?
C18' C19' C20' 120.3(3) . . ?
C20' C19' H19' 119.9 . . ?
C19' C20' H20' 119.9 . . ?
C21' C20' C19' 120.3(3) . . ?
C21' C20' H20' 119.9 . . ?
C20' C21' H21' 120.1 . . ?
C22' C21' C20' 119.8(2) . . ?
C22' C21' H21' 120.1 . . ?
C21' C22' H22' 119.7 . . ?
C21' C22' C23' 120.6(3) . . ?
C23' C22' H22' 119.7 . . ?
C18' C23' H23' 119.8 . . ?
C22' C23' C18' 120.4(2) . . ?
C22' C23' H23' 119.8 . . ?
C1' O2' C5' 122.14(16) . . ?

loop_
_geom_bond_atom_site_label_1
_geom_bond_atom_site_label_2
_geom_bond_distance
_geom_bond_site_symmetry_2
_geom_bond_publ_flag
C1 C2 1.466(3) . ?
C1 O1 1.200(2) . ?
C1 O2 1.367(3) . ?
C2 C3 1.359(2) . ?
C2 C16 1.426(3) . ?
C3 C4 1.449(2) . ?
C3 C10 1.491(2) . ?
C4 C5 1.393(3) . ?
C4 C9 1.403(3) . ?
C5 C6 1.385(3) . ?
C5 O2 1.370(2) . ?
C6 H6 0.9300 . ?
C6 C7 1.370(3) . ?
C7 H7 0.9300 . ?
C7 C8 1.379(4) . ?
C8 H8 0.9300 . ?
C8 C9 1.378(3) . ?
C9 H9 0.9300 . ?
C10 C11 1.386(3) . ?
C10 C15 1.386(3) . ?
C11 H11 0.9300 . ?
C11 C12 1.386(3) . ?
C12 H12 0.9300 . ?
C12 C13 1.377(4) . ?
C13 H13 0.9300 . ?
C13 C14 1.379(3) . ?
C14 H14 0.9300 . ?
C14 C15 1.377(3) . ?
C15 H15 0.9300 . ?
C16 C17 1.201(3) . ?
C17 C18 1.427(3) . ?
C18 C19 1.392(3) . ?
C18 C23 1.388(3) . ?
C19 H19 0.9300 . ?
C19 C20 1.387(3) . ?
C20 H20 0.9300 . ?
C20 C21 1.370(4) . ?
C21 H21 0.9300 . ?
C21 C22 1.369(4) . ?
C22 H22 0.9300 . ?
C22 C23 1.383(3) . ?
C23 H23 0.9300 . ?
C1' C2' 1.467(3) . ?
C1' O1' 1.204(3) . ?
C1' O2' 1.362(3) . ?
C2' C3' 1.365(3) . ?
C2' C16' 1.423(3) . ?
C3' C4' 1.444(3) . ?
C3' C10' 1.489(3) . ?
C4' C5' 1.391(3) . ?
C4' C9' 1.398(3) . ?
C5' C6' 1.378(3) . ?
C5' O2' 1.377(3) . ?
C6' H6' 0.9300 . ?
C6' C7' 1.376(4) . ?
C7' H7' 0.9300 . ?
C7' C8' 1.376(4) . ?
C8' H8' 0.9300 . ?
C8' C9' 1.375(3) . ?
C9' H9' 0.9300 . ?
C10' C11' 1.388(3) . ?
C10' C15' 1.391(3) . ?
C11' H11' 0.9300 . ?
C11' C12' 1.385(3) . ?
C12' H12' 0.9300 . ?
C12' C13' 1.376(3) . ?
C13' H13' 0.9300 . ?
C13' C14' 1.383(4) . ?
C14' H14' 0.9300 . ?
C14' C15' 1.385(3) . ?
C15' H15' 0.9300 . ?
C16' C17' 1.197(3) . ?
C17' C18' 1.432(3) . ?
C18' C19' 1.383(3) . ?
C18' C23' 1.385(3) . ?
C19' H19' 0.9300 . ?
C19' C20' 1.384(4) . ?
C20' H20' 0.9300 . ?
C20' C21' 1.370(5) . ?
C21' H21' 0.9300 . ?
C21' C22' 1.361(4) . ?
C22' H22' 0.9300 . ?
C22' C23' 1.378(3) . ?
C23' H23' 0.9300 . ?

loop_
_geom_torsion_atom_site_label_1
_geom_torsion_atom_site_label_2
_geom_torsion_atom_site_label_3
_geom_torsion_atom_site_label_4
_geom_torsion
_geom_torsion_site_symmetry_1
_geom_torsion_site_symmetry_2
_geom_torsion_site_symmetry_3
_geom_torsion_site_symmetry_4
_geom_torsion_publ_flag
C1 C2 C3 C4 1.3(2) . . . . ?
C1 C2 C3 C10 -179.05(16) . . . . ?
C2 C1 O2 C5 -3.1(3) . . . . ?
C2 C3 C4 C5 -2.6(2) . . . . ?
C2 C3 C4 C9 175.08(17) . . . . ?
C2 C3 C10 C11 118.0(2) . . . . ?
C2 C3 C10 C15 -60.9(2) . . . . ?
C3 C4 C5 C6 178.96(18) . . . . ?
C3 C4 C5 O2 1.2(3) . . . . ?
C3 C4 C9 C8 -178.87(19) . . . . ?
C3 C10 C11 C12 -178.08(19) . . . . ?
C3 C10 C15 C14 179.30(19) . . . . ?
C4 C3 C10 C11 -62.3(2) . . . . ?
C4 C3 C10 C15 118.78(19) . . . . ?
C4 C5 C6 C7 -0.2(3) . . . . ?
C4 C5 O2 C1 1.8(3) . . . . ?
C5 C4 C9 C8 -1.2(3) . . . . ?
C5 C6 C7 C8 -0.6(4) . . . . ?
C6 C5 O2 C1 -176.13(18) . . . . ?
C6 C7 C8 C9 0.6(4) . . . . ?
C7 C8 C9 C4 0.3(4) . . . . ?
C9 C4 C5 C6 1.1(3) . . . . ?
C9 C4 C5 O2 -176.69(17) . . . . ?
C10 C3 C4 C5 177.74(15) . . . . ?
C10 C3 C4 C9 -4.6(3) . . . . ?
C10 C11 C12 C13 -1.3(3) . . . . ?
C11 C10 C15 C14 0.4(3) . . . . ?
C11 C12 C13 C14 0.5(4) . . . . ?
C12 C13 C14 C15 0.7(4) . . . . ?
C13 C14 C15 C10 -1.2(3) . . . . ?
C15 C10 C11 C12 0.8(3) . . . . ?
C16 C2 C3 C4 -179.12(16) . . . . ?
C16 C2 C3 C10 0.5(3) . . . . ?
C17 C18 C19 C20 178.54(18) . . . . ?
C17 C18 C23 C22 -179.21(17) . . . . ?
C18 C19 C20 C21 0.9(3) . . . . ?
C19 C18 C23 C22 -0.2(3) . . . . ?
C19 C20 C21 C22 -0.6(4) . . . . ?
C20 C21 C22 C23 -0.1(3) . . . . ?
C21 C22 C23 C18 0.5(3) . . . . ?
C23 C18 C19 C20 -0.5(3) . . . . ?
O1 C1 C2 C3 -178.54(19) . . . . ?
O1 C1 C2 C16 1.9(3) . . . . ?
O1 C1 O2 C5 176.97(17) . . . . ?
O2 C1 C2 C3 1.5(3) . . . . ?
O2 C1 C2 C16 -178.12(15) . . . . ?
O2 C5 C6 C7 177.7(2) . . . . ?
C1' C2' C3' C4' 0.6(3) . . . . ?
C1' C2' C3' C10' -179.59(16) . . . . ?
C2' C1' O2' C5' 0.5(2) . . . . ?
C2' C3' C4' C5' 0.7(2) . . . . ?
C2' C3' C4' C9' -177.68(18) . . . . ?
C2' C3' C10' C11' -118.7(2) . . . . ?
C2' C3' C10' C15' 60.5(2) . . . . ?
C3' C4' C5' C6' 179.26(18) . . . . ?
C3' C4' C5' O2' -1.4(3) . . . . ?
C3' C4' C9' C8' 179.6(2) . . . . ?
C3' C10' C11' C12' 179.7(2) . . . . ?
C3' C10' C15' C14' 179.49(19) . . . . ?
C4' C3' C10' C11' 61.2(2) . . . . ?
C4' C3' C10' C15' -119.68(19) . . . . ?
C4' C5' C6' C7' 1.6(3) . . . . ?
C4' C5' O2' C1' 0.8(3) . . . . ?
C5' C4' C9' C8' 1.2(3) . . . . ?
C5' C6' C7' C8' 0.2(4) . . . . ?
C6' C5' O2' C1' -179.83(17) . . . . ?
C6' C7' C8' C9' -1.2(4) . . . . ?
C7' C8' C9' C4' 0.5(4) . . . . ?
C9' C4' C5' C6' -2.2(3) . . . . ?
C9' C4' C5' O2' 177.10(17) . . . . ?
C10' C3' C4' C5' -179.12(16) . . . . ?
C10' C3' C4' C9' 2.5(3) . . . . ?
C10' C11' C12' C13' 0.6(4) . . . . ?
C11' C10' C15' C14' -1.3(3) . . . . ?
C11' C12' C13' C14' -0.8(4) . . . . ?
C12' C13' C14' C15' 0.0(4) . . . . ?
C13' C14' C15' C10' 1.1(3) . . . . ?
C15' C10' C11' C12' 0.5(3) . . . . ?
C16' C2' C3' C4' -176.84(15) . . . . ?
C16' C2' C3' C10' 3.0(3) . . . . ?
C17' C18' C19' C20' 179.9(2) . . . . ?
C17' C18' C23' C22' 179.89(19) . . . . ?
C18' C19' C20' C21' 0.9(4) . . . . ?
C19' C18' C23' C22' 0.2(3) . . . . ?
C19' C20' C21' C22' -1.0(4) . . . . ?
C20' C21' C22' C23' 0.7(4) . . . . ?
C21' C22' C23' C18' -0.3(3) . . . . ?
C23' C18' C19' C20' -0.5(3) . . . . ?
O1' C1' C2' C3' 179.41(18) . . . . ?
O1' C1' C2' C16' -3.0(3) . . . . ?
O1' C1' O2' C5' 179.94(17) . . . . ?
O2' C1' C2' C3' -1.2(3) . . . . ?
O2' C1' C2' C16' 176.40(15) . . . . ?
O2' C5' C6' C7' -177.8(2) . . . . ?
